data_4069887
loop_
_publ_author_name
'Chandrasekhar, Vadapalli'
'Singh, Puja'

_publ_section_title
;
 A Pentahydrated Diorganotin Cation. Cocrystallization of
 [{n-Bu2Sn(H2O)5}][CF3SO3]2and [{n-Bu2Sn(BPDO-II)2(H2O)2}][CF3SO3]2
;
_journal_issue 17
_journal_name_full Organometallics
_journal_page_first 4974
_journal_paper_doi 10.1021/om9004803
_journal_volume 28
_journal_year 2009
_chemical_formula_sum 'C20 H30 F6 N2 O10 S2 Sn'
_chemical_formula_weight 755.27
_chemical_name_common 'organotin sulfonate'
_chemical_name_systematic
;
 ?
;
_space_group_IT_number 2
_symmetry_cell_setting triclinic
_symmetry_space_group_name_Hall '-P 1'
_symmetry_space_group_name_H-M 'P -1'
_atom_sites_solution_hydrogens geom
_atom_sites_solution_primary direct
_atom_sites_solution_secondary difmap
_audit_creation_method SHELXL-97
_cell_angle_alpha 103.273(5)
_cell_angle_beta 95.276(5)
_cell_angle_gamma 98.804(5)
_cell_formula_units_Z 2
_cell_length_a 9.814(5)
_cell_length_b 10.619(5)
_cell_length_c 15.246(5)
_cell_measurement_reflns_used 2829
_cell_measurement_temperature 293(2)
_cell_measurement_theta_max 23.80
_cell_measurement_theta_min 2.37
_cell_volume 1514.8(12)
_computing_cell_refinement 'Bruker SMART'
_computing_data_collection 'Bruker SMART'
_computing_data_reduction 'Bruker SAINT'
_computing_molecular_graphics 'Bruker SHELXTL'
_computing_publication_material 'Bruker SHELXTL'
_computing_structure_refinement 'Bruker SHELXTL'
_computing_structure_solution 'Bruker SHELXTL'
_diffrn_ambient_temperature 293(2)
_diffrn_measured_fraction_theta_full 0.984
_diffrn_measured_fraction_theta_max 0.984
_diffrn_measurement_device_type 'CCD area detector'
_diffrn_measurement_method 'phi and omega scans'
_diffrn_radiation_monochromator graphite
_diffrn_radiation_source 'sealed tube'
_diffrn_radiation_type MoK\a
_diffrn_radiation_wavelength 0.71069
_diffrn_reflns_av_R_equivalents 0.0226
_diffrn_reflns_av_sigmaI/netI 0.0452
_diffrn_reflns_limit_h_max 10
_diffrn_reflns_limit_h_min -11
_diffrn_reflns_limit_k_max 11
_diffrn_reflns_limit_k_min -12
_diffrn_reflns_limit_l_max 18
_diffrn_reflns_limit_l_min -18
_diffrn_reflns_number 7813
_diffrn_reflns_theta_full 25.00
_diffrn_reflns_theta_max 25.00
_diffrn_reflns_theta_min 2.13
_exptl_absorpt_coefficient_mu 1.069
_exptl_absorpt_correction_type none
_exptl_crystal_colour colorless
_exptl_crystal_density_diffrn 1.656
_exptl_crystal_density_method 'not measured'
_exptl_crystal_description block-like
_exptl_crystal_F_000 760
_exptl_crystal_size_max 0.2
_exptl_crystal_size_mid 0.2
_exptl_crystal_size_min 0.2
_refine_diff_density_max 1.252
_refine_diff_density_min -0.670
_refine_diff_density_rms 0.101
_refine_ls_extinction_method none
_refine_ls_goodness_of_fit_ref 1.048
_refine_ls_hydrogen_treatment mixed
_refine_ls_matrix_type full
_refine_ls_number_parameters 381
_refine_ls_number_reflns 5254
_refine_ls_number_restraints 15
_refine_ls_restrained_S_all 1.046
_refine_ls_R_factor_all 0.0618
_refine_ls_R_factor_gt 0.0479
_refine_ls_shift/su_max 0.000
_refine_ls_shift/su_mean 0.000
_refine_ls_structure_factor_coef Fsqd
_refine_ls_weighting_details 'calc w=1/[\s^2^(Fo^2^)+(0.0894P)^2^+0.7175P] where P=(Fo^2^+2Fc^2^)/3'
_refine_ls_weighting_scheme calc
_refine_ls_wR_factor_gt 0.1342
_refine_ls_wR_factor_ref 0.1512
_reflns_number_gt 4018
_reflns_number_total 5254
_reflns_threshold_expression >2sigma(I)
_cod_data_source_file om9004803_si_001.cif
_cod_data_source_block 3aprbm
_cod_depositor_comments
;
The following automatic conversions were performed:

'_symmetry_cell_setting' value 'Triclinic' changed to 'triclinic'
according to /home/saulius/struct/CIF-dictionaries/cif_core.dic
dictionary named 'cif_core.dic' version 2.4.2 from 2011-04-26.

Automatic conversion script
Id: cif_fix_values 1715 2011-07-08 13:25:40Z adriana 
;
_cod_original_sg_symbol_H-M P-1
_cod_database_code 4069887

loop_
_symmetry_equiv_pos_as_xyz
'x, y, z'
'-x, -y, -z'

loop_
_atom_site_label
_atom_site_type_symbol
_atom_site_fract_x
_atom_site_fract_y
_atom_site_fract_z
_atom_site_U_iso_or_equiv
_atom_site_adp_type
_atom_site_occupancy
_atom_site_symmetry_multiplicity
_atom_site_calc_flag
_atom_site_refinement_flags
Sn2 Sn 1.0000 1.0000 1.0000 0.04487(18) Uani 1 2 d S
Sn1 Sn 0.5000 0.0000 0.5000 0.04968(18) Uani 1 2 d S
C11 C 0.7029(5) 0.3272(5) 0.8377(3) 0.0454(11) Uani 1 1 d .
C10 C 0.7684(5) 0.2242(5) 0.8000(3) 0.0528(12) Uani 1 1 d .
H10 H 0.8629 0.2289 0.8166 0.063 Uiso 1 1 calc R
N2 N 0.9320(4) 0.6941(4) 0.9942(3) 0.0492(10) Uani 1 1 d .
O2 O 1.0033(4) 0.8125(3) 1.0427(2) 0.0588(9) Uani 1 1 d .
C1 C 0.5225(7) 0.2105(6) 0.5215(5) 0.0781(18) Uani 1 1 d .
H1A H 0.4778 0.2290 0.4676 0.094 Uiso 1 1 calc R
H1B H 0.4725 0.2430 0.5715 0.094 Uiso 1 1 calc R
O1 O 0.4893(4) 0.0041(4) 0.6466(2) 0.0624(10) Uani 1 1 d .
N1 N 0.5579(4) 0.1081(4) 0.7126(3) 0.0502(10) Uani 1 1 d .
C17 C 0.7323(5) 0.5317(5) 0.9650(3) 0.0510(12) Uani 1 1 d .
H17 H 0.6440 0.5028 0.9783 0.061 Uiso 1 1 calc R
C12 C 0.5592(5) 0.3137(5) 0.8135(4) 0.0576(13) Uani 1 1 d .
H12 H 0.5125 0.3798 0.8397 0.069 Uiso 1 1 calc R
O3 O 0.7334(4) -0.0013(5) 0.5203(3) 0.0728(12) Uani 1 1 d DU
C5 C 0.9333(6) 0.9054(6) 0.8615(4) 0.0610(14) Uani 1 1 d .
H5A H 0.8865 0.8170 0.8589 0.073 Uiso 1 1 calc R
H5B H 0.8637 0.9508 0.8399 0.073 Uiso 1 1 calc R
C6 C 1.0319(8) 0.8940(8) 0.7972(5) 0.090(2) Uani 1 1 d .
H6A H 1.0943 0.8382 0.8136 0.108 Uiso 1 1 calc R
H6B H 1.0872 0.9806 0.8046 0.108 Uiso 1 1 calc R
O4 O 1.2271(5) 1.0017(6) 0.9854(4) 0.0777(14) Uani 1 1 d .
C15 C 0.9189(5) 0.4976(5) 0.8809(4) 0.0512(12) Uani 1 1 d .
H15 H 0.9593 0.4456 0.8365 0.061 Uiso 1 1 calc R
C16 C 0.7872(5) 0.4540(5) 0.8970(3) 0.0477(11) Uani 1 1 d .
C14 C 0.9924(5) 0.6190(5) 0.9304(4) 0.0541(12) Uani 1 1 d .
H14 H 1.0821 0.6485 0.9199 0.065 Uiso 1 1 calc R
C7 C 0.9772(9) 0.8413(10) 0.6990(5) 0.114(3) Uani 1 1 d .
H7A H 0.9129 0.7596 0.6920 0.137 Uiso 1 1 calc R
H7B H 0.9248 0.9031 0.6801 0.137 Uiso 1 1 calc R
C13 C 0.4869(5) 0.2038(6) 0.7514(4) 0.0601(14) Uani 1 1 d .
H13 H 0.3913 0.1942 0.7357 0.072 Uiso 1 1 calc R
C9 C 0.6918(5) 0.1142(5) 0.7374(3) 0.0531(12) Uani 1 1 d .
H9 H 0.7349 0.0446 0.7127 0.064 Uiso 1 1 calc R
C2 C 0.6692(9) 0.2870(8) 0.5420(7) 0.112(3) Uani 1 1 d .
H2A H 0.7219 0.2536 0.4938 0.135 Uiso 1 1 calc R
H2B H 0.7134 0.2750 0.5983 0.135 Uiso 1 1 calc R
C18 C 0.8072(5) 0.6524(5) 1.0137(4) 0.0537(12) Uani 1 1 d .
H18 H 0.7700 0.7041 1.0601 0.064 Uiso 1 1 calc R
C8 C 1.0804(14) 0.8170(12) 0.6385(6) 0.168(5) Uani 1 1 d .
H8A H 1.1512 0.8940 0.6497 0.252 Uiso 1 1 calc R
H8B H 1.0370 0.7963 0.5766 0.252 Uiso 1 1 calc R
H8C H 1.1216 0.7445 0.6489 0.252 Uiso 1 1 calc R
S1 S 0.56074(14) 0.27006(14) 0.08466(12) 0.0651(4) Uani 1 1 d .
S2 S 0.90762(15) 0.76732(17) 0.33633(11) 0.0683(4) Uani 1 1 d .
O8 O 0.8842(7) 0.7406(6) 0.2397(4) 0.0997(17) Uani 1 1 d .
O6 O 0.6915(4) 0.2346(5) 0.0642(4) 0.0925(16) Uani 1 1 d .
O9 O 1.0453(4) 0.8166(6) 0.3758(4) 0.0989(16) Uani 1 1 d .
O5 O 0.4441(5) 0.2016(5) 0.0183(4) 0.0933(14) Uani 1 1 d .
O7 O 0.5656(6) 0.4078(5) 0.1127(5) 0.0999(18) Uani 1 1 d .
O10 O 0.8094(6) 0.8312(7) 0.3807(4) 0.139(3) Uani 1 1 d .
F3 F 0.6223(7) 0.2634(7) 0.2528(4) 0.141(2) Uani 1 1 d .
F1 F 0.5270(7) 0.0787(6) 0.1626(4) 0.153(2) Uani 1 1 d .
F2 F 0.4098(6) 0.2245(8) 0.2089(4) 0.176(3) Uani 1 1 d .
F4 F 0.7377(9) 0.5545(7) 0.3299(6) 0.211(4) Uani 1 1 d .
F6 F 0.8991(10) 0.6016(8) 0.4382(5) 0.202(4) Uani 1 1 d .
F5 F 0.9355(11) 0.5240(7) 0.3070(6) 0.221(4) Uani 1 1 d .
C19 C 0.5336(10) 0.2071(9) 0.1822(6) 0.102(3) Uani 1 1 d .
C20 C 0.8772(13) 0.6006(11) 0.3565(7) 0.124(4) Uani 1 1 d .
C3 C 0.6708(12) 0.4367(11) 0.5507(8) 0.135(3) Uiso 1 1 d .
H3A H 0.7634 0.4775 0.5439 0.162 Uiso 1 1 calc R
H3B H 0.6071 0.4461 0.5010 0.162 Uiso 1 1 calc R
C4 C 0.6362(14) 0.5017(14) 0.6289(10) 0.175(5) Uiso 1 1 d .
H4A H 0.5563 0.4507 0.6440 0.262 Uiso 1 1 calc R
H4B H 0.6147 0.5847 0.6226 0.262 Uiso 1 1 calc R
H4C H 0.7126 0.5164 0.6763 0.262 Uiso 1 1 calc R
H104 H 1.254(7) 0.935(7) 0.966(4) 0.07(2) Uiso 1 1 d .
H103 H 1.292(6) 1.060(6) 0.995(4) 0.051(16) Uiso 1 1 d .
H102 H 0.772(6) -0.054(5) 0.491(4) 0.068(17) Uiso 1 1 d DU
H101 H 0.760(8) 0.074(3) 0.545(5) 0.11(2) Uiso 1 1 d DU

loop_
_atom_site_aniso_label
_atom_site_aniso_U_11
_atom_site_aniso_U_22
_atom_site_aniso_U_33
_atom_site_aniso_U_23
_atom_site_aniso_U_13
_atom_site_aniso_U_12
Sn2 0.0372(3) 0.0429(3) 0.0476(3) 0.0030(2) -0.0029(2) 0.00372(19)
Sn1 0.0412(3) 0.0501(3) 0.0467(3) -0.0030(2) 0.0014(2) -0.0001(2)
C11 0.041(3) 0.049(3) 0.043(3) 0.009(2) -0.001(2) 0.004(2)
C10 0.044(3) 0.058(3) 0.051(3) 0.006(2) 0.001(2) 0.010(2)
N2 0.049(2) 0.046(2) 0.050(2) 0.0113(19) 0.0009(19) 0.0069(19)
O2 0.062(2) 0.047(2) 0.057(2) 0.0080(16) -0.0114(18) -0.0009(16)
C1 0.082(5) 0.073(4) 0.067(4) 0.005(3) 0.006(3) 0.000(3)
O1 0.066(2) 0.059(2) 0.049(2) 0.0029(17) -0.0003(18) -0.0090(18)
N1 0.052(3) 0.047(2) 0.043(2) 0.0033(18) 0.0004(19) -0.0036(19)
C17 0.034(3) 0.057(3) 0.056(3) 0.003(2) 0.005(2) 0.008(2)
C12 0.046(3) 0.057(3) 0.061(3) 0.000(3) 0.003(2) 0.007(2)
O3 0.044(2) 0.080(3) 0.082(3) -0.006(3) 0.007(2) 0.014(2)
C5 0.063(4) 0.060(3) 0.051(3) 0.006(3) -0.010(3) 0.006(3)
C6 0.088(5) 0.110(6) 0.063(4) 0.001(4) 0.010(4) 0.018(4)
O4 0.038(2) 0.065(3) 0.113(4) -0.009(3) 0.007(2) 0.005(2)
C15 0.047(3) 0.053(3) 0.051(3) 0.008(2) 0.009(2) 0.008(2)
C16 0.044(3) 0.051(3) 0.049(3) 0.016(2) -0.001(2) 0.011(2)
C14 0.040(3) 0.059(3) 0.062(3) 0.014(3) 0.007(2) 0.009(2)
C7 0.107(6) 0.167(9) 0.066(5) 0.008(5) 0.010(5) 0.053(6)
C13 0.036(3) 0.073(4) 0.063(3) 0.003(3) 0.004(2) 0.005(3)
C9 0.051(3) 0.049(3) 0.057(3) 0.009(2) 0.002(2) 0.015(2)
C2 0.105(6) 0.081(5) 0.143(8) 0.038(5) 0.000(6) -0.014(4)
C18 0.041(3) 0.058(3) 0.057(3) 0.000(2) 0.003(2) 0.015(2)
C8 0.232(14) 0.184(11) 0.081(6) 0.009(7) 0.045(8) 0.034(10)
S1 0.0429(8) 0.0567(8) 0.0968(11) 0.0210(8) 0.0108(7) 0.0085(6)
S2 0.0418(8) 0.0840(10) 0.0668(10) -0.0021(8) 0.0049(7) 0.0062(7)
O8 0.107(4) 0.119(4) 0.065(3) 0.015(3) 0.002(3) 0.015(3)
O6 0.057(3) 0.077(3) 0.151(5) 0.029(3) 0.033(3) 0.020(2)
O9 0.044(2) 0.129(4) 0.113(4) 0.032(3) -0.011(3) -0.007(3)
O5 0.060(3) 0.099(3) 0.115(4) 0.032(3) -0.009(3) -0.001(2)
O7 0.092(4) 0.062(3) 0.145(5) 0.022(3) 0.013(4) 0.018(3)
O10 0.073(3) 0.162(6) 0.142(5) -0.053(5) 0.015(3) 0.041(4)
F3 0.134(5) 0.163(5) 0.109(4) 0.048(4) -0.029(4) -0.023(4)
F1 0.210(7) 0.102(4) 0.159(5) 0.068(4) 0.034(4) 0.005(4)
F2 0.102(4) 0.285(9) 0.146(5) 0.055(5) 0.071(4) 0.016(4)
F4 0.186(7) 0.171(6) 0.218(8) 0.003(5) 0.038(6) -0.090(5)
F6 0.255(9) 0.212(8) 0.134(6) 0.087(5) 0.016(6) -0.038(6)
F5 0.378(13) 0.135(5) 0.209(8) 0.074(5) 0.144(8) 0.115(7)
C19 0.102(7) 0.101(6) 0.090(6) 0.020(5) -0.011(5) -0.007(5)
C20 0.136(9) 0.131(8) 0.086(6) 0.006(6) 0.041(6) -0.025(7)

loop_
_atom_type_symbol
_atom_type_description
_atom_type_scat_dispersion_real
_atom_type_scat_dispersion_imag
_atom_type_scat_source
C C 0.0033 0.0016 'International Tables Vol C Tables 4.2.6.8 and 6.1.1.4'
H H 0.0000 0.0000 'International Tables Vol C Tables 4.2.6.8 and 6.1.1.4'
N N 0.0061 0.0033 'International Tables Vol C Tables 4.2.6.8 and 6.1.1.4'
O O 0.0106 0.0060 'International Tables Vol C Tables 4.2.6.8 and 6.1.1.4'
F F 0.0171 0.0103 'International Tables Vol C Tables 4.2.6.8 and 6.1.1.4'
S S 0.1246 0.1234 'International Tables Vol C Tables 4.2.6.8 and 6.1.1.4'
Sn Sn -0.6537 1.4246 'International Tables Vol C Tables 4.2.6.8 and 6.1.1.4'

loop_
_geom_angle_atom_site_label_1
_geom_angle_atom_site_label_2
_geom_angle_atom_site_label_3
_geom_angle
_geom_angle_site_symmetry_1
_geom_angle_site_symmetry_3
C5 Sn2 C5 179.999(2) . 2_777
C5 Sn2 O2 94.36(19) . .
C5 Sn2 O2 85.64(19) 2_777 .
C5 Sn2 O2 85.64(19) . 2_777
C5 Sn2 O2 94.36(19) 2_777 2_777
O2 Sn2 O2 179.999(1) . 2_777
C5 Sn2 O4 93.4(2) . .
C5 Sn2 O4 86.6(2) 2_777 .
O2 Sn2 O4 86.23(18) . .
O2 Sn2 O4 93.77(19) 2_777 .
C5 Sn2 O4 86.6(2) . 2_777
C5 Sn2 O4 93.4(2) 2_777 2_777
O2 Sn2 O4 93.77(19) . 2_777
O2 Sn2 O4 86.23(18) 2_777 2_777
O4 Sn2 O4 179.999(1) . 2_777
C1 Sn1 C1 180.0(4) 2_656 .
C1 Sn1 O1 94.2(2) 2_656 2_656
C1 Sn1 O1 85.8(2) . 2_656
C1 Sn1 O1 85.8(2) 2_656 .
C1 Sn1 O1 94.2(2) . .
O1 Sn1 O1 179.998(1) 2_656 .
C1 Sn1 O3 95.1(2) 2_656 2_656
C1 Sn1 O3 84.9(2) . 2_656
O1 Sn1 O3 90.32(16) 2_656 2_656
O1 Sn1 O3 89.68(16) . 2_656
C1 Sn1 O3 84.9(2) 2_656 .
C1 Sn1 O3 95.1(2) . .
O1 Sn1 O3 89.68(16) 2_656 .
O1 Sn1 O3 90.32(16) . .
O3 Sn1 O3 179.998(1) 2_656 .
C10 C11 C12 118.3(4) . .
C10 C11 C16 120.3(4) . .
C12 C11 C16 121.2(4) . .
C9 C10 C11 119.6(5) . .
C18 N2 C14 121.8(4) . .
C18 N2 O2 118.6(4) . .
C14 N2 O2 119.4(4) . .
N2 O2 Sn2 123.9(3) . .
C2 C1 Sn1 116.4(5) . .
N1 O1 Sn1 120.6(3) . .
C9 N1 O1 118.5(4) . .
C9 N1 C13 122.3(4) . .
O1 N1 C13 119.2(4) . .
C16 C17 C18 120.5(5) . .
C13 C12 C11 120.5(5) . .
C6 C5 Sn2 120.4(4) . .
C5 C6 C7 118.0(7) . .
C16 C15 C14 120.3(5) . .
C15 C16 C17 118.3(5) . .
C15 C16 C11 120.1(4) . .
C17 C16 C11 121.4(5) . .
N2 C14 C15 119.2(5) . .
C8 C7 C6 115.8(8) . .
C12 C13 N1 118.9(5) . .
N1 C9 C10 120.3(5) . .
C1 C2 C3 111.1(8) . .
N2 C18 C17 119.7(4) . .
O7 S1 O6 113.6(3) . .
O7 S1 O5 114.0(3) . .
O6 S1 O5 114.6(3) . .
O7 S1 C19 106.4(4) . .
O6 S1 C19 102.2(4) . .
O5 S1 C19 104.3(4) . .
O9 S2 O10 114.5(4) . .
O9 S2 O8 115.5(4) . .
O10 S2 O8 114.6(4) . .
O9 S2 C20 102.7(5) . .
O10 S2 C20 104.8(5) . .
O8 S2 C20 102.5(4) . .
F3 C19 F1 110.7(8) . .
F3 C19 F2 104.7(8) . .
F1 C19 F2 104.3(8) . .
F3 C19 S1 114.5(7) . .
F1 C19 S1 110.9(7) . .
F2 C19 S1 111.1(7) . .
F5 C20 F6 113.9(13) . .
F5 C20 F4 105.2(10) . .
F6 C20 F4 106.4(9) . .
F5 C20 S2 112.5(7) . .
F6 C20 S2 112.8(8) . .
F4 C20 S2 105.0(9) . .
C4 C3 C2 114.8(11) . .

loop_
_geom_bond_atom_site_label_1
_geom_bond_atom_site_label_2
_geom_bond_distance
_geom_bond_site_symmetry_2
Sn2 C5 2.114(5) .
Sn2 C5 2.114(5) 2_777
Sn2 O2 2.237(4) .
Sn2 O2 2.237(4) 2_777
Sn2 O4 2.258(5) .
Sn2 O4 2.258(5) 2_777
Sn1 C1 2.156(7) 2_656
Sn1 C1 2.156(7) .
Sn1 O1 2.237(4) 2_656
Sn1 O1 2.237(4) .
Sn1 O3 2.285(4) 2_656
Sn1 O3 2.285(4) .
C11 C10 1.391(7) .
C11 C12 1.402(7) .
C11 C16 1.509(7) .
C10 C9 1.388(7) .
N2 C18 1.321(7) .
N2 C14 1.351(6) .
N2 O2 1.351(5) .
C1 C2 1.507(10) .
O1 N1 1.350(5) .
N1 C9 1.321(6) .
N1 C13 1.373(7) .
C17 C16 1.376(7) .
C17 C18 1.382(7) .
C12 C13 1.370(7) .
C5 C6 1.437(9) .
C6 C7 1.489(10) .
C15 C16 1.369(7) .
C15 C14 1.385(7) .
C7 C8 1.445(12) .
C2 C3 1.562(13) .
S1 O7 1.418(5) .
S1 O6 1.433(4) .
S1 O5 1.434(5) .
S1 C19 1.790(9) .
S2 O9 1.396(5) .
S2 O10 1.399(5) .
S2 O8 1.424(6) .
S2 C20 1.850(12) .
F3 C19 1.283(10) .
F1 C19 1.317(10) .
F2 C19 1.342(11) .
F4 C20 1.371(13) .
F6 C20 1.242(12) .
F5 C20 1.224(12) .
C3 C4 1.335(14) .
